data_7249464
loop_
_publ_author_name
'Kwon, So Hyeon'
'Lee, Sunwoo'
'Tessarolo, Jacopo'
'Lee, Haeri'

_publ_section_title
;
 Stimuli-responsive Zn(ii) complexes showing the structural conversion and
 on/off switching of catalytic properties
;
_journal_issue 44
_journal_name_full 'RSC Advances'
_journal_page_first 32655
_journal_page_last 32660
_journal_paper_doi 10.1039/D4RA06058J
_journal_volume 14
_journal_year 2024
_chemical_formula_moiety 'C24 H22 Br4 N6 Zn2'
_chemical_formula_sum 'C24 H22 Br4 N6 Zn2'
_chemical_formula_weight 844.85
_space_group_crystal_system monoclinic
_space_group_IT_number 14
_space_group_name_Hall '-P 2yn'
_space_group_name_H-M_alt 'P 1 21/n 1'
_atom_sites_solution_hydrogens geom
_atom_sites_solution_primary dual
_audit_creation_method SHELXL-2018/3
_audit_update_record
;
2024-02-06 deposited with the CCDC.	2024-10-03 downloaded from the CCDC.
;
_cell_angle_alpha 90
_cell_angle_beta 90.389(2)
_cell_angle_gamma 90
_cell_formula_units_Z 2
_cell_length_a 8.1556(4)
_cell_length_b 11.6931(7)
_cell_length_c 14.6784(8)
_cell_measurement_reflns_used 7875
_cell_measurement_temperature 173(2)
_cell_measurement_theta_max 27.09
_cell_measurement_theta_min 2.78
_cell_volume 1399.76(13)
_computing_cell_refinement 'Bruker APEX3 software'
_computing_data_collection 'Bruker APEX3 software'
_computing_data_reduction 'Bruker APEX3 software'
_computing_molecular_graphics ORTEP
_computing_publication_material CIFTAB
_computing_structure_refinement SHELXL
_computing_structure_solution 'SHELXT 2018/2 (Sheldrick, 2018)'
_diffrn_ambient_temperature 173(2)
_diffrn_measured_fraction_theta_full 0.991
_diffrn_measured_fraction_theta_max 0.991
_diffrn_measurement_device_type 'CCD detector'
_diffrn_measurement_method 'phi and omega scans'
_diffrn_radiation_type MoK\a
_diffrn_radiation_wavelength 0.71073
_diffrn_reflns_av_R_equivalents 0.0878
_diffrn_reflns_av_unetI/netI 0.0490
_diffrn_reflns_Laue_measured_fraction_full 0.991
_diffrn_reflns_Laue_measured_fraction_max 0.991
_diffrn_reflns_limit_h_max 10
_diffrn_reflns_limit_h_min -10
_diffrn_reflns_limit_k_max 15
_diffrn_reflns_limit_k_min -15
_diffrn_reflns_limit_l_max 18
_diffrn_reflns_limit_l_min -18
_diffrn_reflns_number 25720
_diffrn_reflns_point_group_measured_fraction_full 0.991
_diffrn_reflns_point_group_measured_fraction_max 0.991
_diffrn_reflns_theta_full 25.242
_diffrn_reflns_theta_max 27.146
_diffrn_reflns_theta_min 2.775
_diffrn_source 'fine-focus sealed tube'
_exptl_absorpt_coefficient_mu 7.448
_exptl_absorpt_correction_T_max 0.7455
_exptl_absorpt_correction_T_min 0.4086
_exptl_absorpt_correction_type multi-scan
_exptl_absorpt_process_details SADABS
_exptl_crystal_colour colourless
_exptl_crystal_density_diffrn 2.005
_exptl_crystal_description rod
_exptl_crystal_F_000 816
_exptl_crystal_size_max 0.113
_exptl_crystal_size_mid 0.035
_exptl_crystal_size_min 0.032
_refine_diff_density_max 0.487
_refine_diff_density_min -0.709
_refine_diff_density_rms 0.113
_refine_ls_extinction_method none
_refine_ls_goodness_of_fit_ref 1.131
_refine_ls_hydrogen_treatment constr
_refine_ls_matrix_type full
_refine_ls_number_parameters 164
_refine_ls_number_reflns 3073
_refine_ls_number_restraints 0
_refine_ls_restrained_S_all 1.131
_refine_ls_R_factor_all 0.0509
_refine_ls_R_factor_gt 0.0338
_refine_ls_shift/su_max 0.000
_refine_ls_shift/su_mean 0.000
_refine_ls_structure_factor_coef Fsqd
_refine_ls_weighting_details 'w=1/[\s^2^(Fo^2^)+2.4549P] where P=(Fo^2^+2Fc^2^)/3'
_refine_ls_weighting_scheme calc
_refine_ls_wR_factor_gt 0.0682
_refine_ls_wR_factor_ref 0.0787
_reflns_Friedel_coverage 0.000
_reflns_number_gt 2570
_reflns_number_total 3073
_reflns_threshold_expression 'I > 2\s(I)'
_cod_data_source_file d4ra06058j2.cif
_cod_data_source_block 03-Zn2Br4L
_cod_depositor_comments
;
The following automatic conversions were performed:

data item '_exptl_absorpt_correction_type' value 'MULTI-SCAN' was
changed to 'multi-scan' in accordance with the
/home/data/users/saulius/crontab/automatic-downloads/rss-feeds/RSC/lib/dictionaries/cif_core.dic
dictionary named 'cif_core.dic' version 2.4.2 last updated on
2011-04-26.

Automatic conversion script
Id: cif_fix_values 8170 2020-07-09 18:12:32Z antanas 
;
_cod_original_sg_symbol_H-M 'P 21/n'
_cod_database_code 7249464
_shelx_shelxl_version_number 2018/3
_shelx_space_group_comment
; 
The symmetry employed for this shelxl refinement is uniquely defined 
by the following loop, which should always be used as a source of 
symmetry information in preference to the above space-group names. 
They are only intended as comments. 
;
_shelx_estimated_absorpt_t_min 0.487
_shelx_estimated_absorpt_t_max 0.797

loop_
_space_group_symop_operation_xyz
'x, y, z'
'-x+1/2, y+1/2, -z+1/2'
'-x, -y, -z'
'x-1/2, -y-1/2, z-1/2'

loop_
_atom_site_label
_atom_site_type_symbol
_atom_site_fract_x
_atom_site_fract_y
_atom_site_fract_z
_atom_site_U_iso_or_equiv
_atom_site_adp_type
_atom_site_occupancy
_atom_site_site_symmetry_order
_atom_site_calc_flag
_atom_site_refinement_flags_posn
_atom_site_refinement_flags_adp
_atom_site_refinement_flags_occupancy
_atom_site_disorder_assembly
_atom_site_disorder_group
Zn1 Zn 0.19548(6) 0.65897(4) 0.63206(3) 0.02544(13) Uani 1 1 d . . . . .
N1 N 0.3908(4) 0.6727(3) 0.7193(2) 0.0230(8) Uani 1 1 d . . . . .
C1 C 0.3969(6) 0.6221(4) 0.8011(3) 0.0286(10) Uani 1 1 d . . . . .
H1 H 0.303556 0.580769 0.821237 0.034 Uiso 1 1 calc R U . . .
Br1 Br 0.05069(6) 0.83158(4) 0.61231(3) 0.03389(13) Uani 1 1 d . . . . .
C2 C 0.5321(7) 0.6273(4) 0.8571(3) 0.0357(12) Uani 1 1 d . . . . .
H2 H 0.531397 0.592947 0.915770 0.043 Uiso 1 1 calc R U . . .
N2 N 0.5122(4) 0.7799(3) 0.6021(2) 0.0219(8) Uani 1 1 d . . . . .
Br2 Br 0.04784(7) 0.49509(5) 0.67143(4) 0.04439(16) Uani 1 1 d . . . . .
C3 C 0.6695(6) 0.6839(4) 0.8258(3) 0.0349(11) Uani 1 1 d . . . . .
H3 H 0.765504 0.688366 0.862673 0.042 Uiso 1 1 calc R U . . .
N3 N 0.3528(4) 0.6427(3) 0.5250(2) 0.0235(8) Uani 1 1 d . . . . .
C4 C 0.6663(6) 0.7338(4) 0.7409(3) 0.0273(10) Uani 1 1 d . . . . .
H4 H 0.760320 0.771876 0.717972 0.033 Uiso 1 1 calc R U . . .
C5 C 0.5240(5) 0.7277(3) 0.6894(3) 0.0202(8) Uani 1 1 d . . . . .
C6 C 0.5881(6) 0.8941(4) 0.5908(3) 0.0271(10) Uani 1 1 d . . . . .
H6A H 0.695251 0.886375 0.560090 0.033 Uiso 1 1 calc R U . . .
H6B H 0.607065 0.929510 0.651224 0.033 Uiso 1 1 calc R U . . .
C7 C 0.4757(6) 0.9689(4) 0.5345(3) 0.0260(9) Uani 1 1 d . . . . .
H7 H 0.362924 0.971060 0.550134 0.031 Uiso 1 1 calc R U . . .
C8 C 0.4847(5) 0.7128(4) 0.5243(3) 0.0217(9) Uani 1 1 d . . . . .
C9 C 0.5881(6) 0.7177(4) 0.4491(3) 0.0303(11) Uani 1 1 d . . . . .
H9 H 0.680650 0.766990 0.448736 0.036 Uiso 1 1 calc R U . . .
C10 C 0.5522(7) 0.6488(4) 0.3749(3) 0.0361(12) Uani 1 1 d . . . . .
H10 H 0.620503 0.650848 0.322804 0.043 Uiso 1 1 calc R U . . .
C11 C 0.4176(6) 0.5771(4) 0.3763(3) 0.0349(11) Uani 1 1 d . . . . .
H11 H 0.391517 0.530419 0.325271 0.042 Uiso 1 1 calc R U . . .
C12 C 0.3228(6) 0.5749(4) 0.4528(3) 0.0287(10) Uani 1 1 d . . . . .
H12 H 0.232486 0.523723 0.454945 0.034 Uiso 1 1 calc R U . . .

loop_
_atom_site_aniso_label
_atom_site_aniso_U_11
_atom_site_aniso_U_22
_atom_site_aniso_U_33
_atom_site_aniso_U_23
_atom_site_aniso_U_13
_atom_site_aniso_U_12
Zn1 0.0220(3) 0.0283(3) 0.0261(3) 0.0046(2) 0.0007(2) -0.0014(2)
N1 0.0255(19) 0.0259(19) 0.0177(18) 0.0014(15) 0.0026(14) -0.0016(16)
C1 0.036(3) 0.029(2) 0.021(2) 0.0041(19) 0.0050(19) -0.004(2)
Br1 0.0318(2) 0.0361(3) 0.0338(3) 0.0060(2) 0.0035(2) 0.0093(2)
C2 0.059(3) 0.030(2) 0.018(2) 0.0067(19) -0.007(2) -0.005(2)
N2 0.0264(19) 0.0198(17) 0.0196(19) 0.0034(14) 0.0001(14) -0.0050(14)
Br2 0.0343(3) 0.0450(3) 0.0538(3) 0.0162(3) -0.0040(2) -0.0162(2)
C3 0.042(3) 0.026(2) 0.037(3) 0.004(2) -0.017(2) -0.005(2)
N3 0.026(2) 0.0209(18) 0.0233(19) 0.0004(14) -0.0036(15) -0.0004(15)
C4 0.029(2) 0.025(2) 0.028(2) 0.0054(19) -0.0043(19) -0.0056(19)
C5 0.024(2) 0.0185(19) 0.018(2) -0.0014(16) 0.0009(16) -0.0015(17)
C6 0.032(2) 0.020(2) 0.030(2) 0.0049(18) -0.0014(19) -0.0049(18)
C7 0.029(2) 0.021(2) 0.028(2) 0.0034(17) 0.0005(18) -0.0013(18)
C8 0.025(2) 0.020(2) 0.020(2) 0.0034(16) 0.0005(17) 0.0039(17)
C9 0.031(3) 0.032(2) 0.028(3) 0.006(2) 0.0060(19) 0.001(2)
C10 0.049(3) 0.039(3) 0.020(2) 0.003(2) 0.006(2) 0.018(2)
C11 0.048(3) 0.030(2) 0.027(3) -0.006(2) -0.005(2) 0.015(2)
C12 0.035(3) 0.025(2) 0.026(2) -0.0028(19) -0.0069(19) 0.000(2)

loop_
_atom_type_symbol
_atom_type_description
_atom_type_scat_dispersion_real
_atom_type_scat_dispersion_imag
_atom_type_scat_source
C C 0.0033 0.0016 'International Tables Vol C Tables 4.2.6.8 and 6.1.1.4'
H H 0.0000 0.0000 'International Tables Vol C Tables 4.2.6.8 and 6.1.1.4'
N N 0.0061 0.0033 'International Tables Vol C Tables 4.2.6.8 and 6.1.1.4'
Zn Zn 0.2839 1.4301 'International Tables Vol C Tables 4.2.6.8 and 6.1.1.4'
Br Br -0.2901 2.4595 'International Tables Vol C Tables 4.2.6.8 and 6.1.1.4'

loop_
_geom_angle_atom_site_label_1
_geom_angle_atom_site_label_2
_geom_angle_atom_site_label_3
_geom_angle
_geom_angle_site_symmetry_1
_geom_angle_site_symmetry_3
_geom_angle_publ_flag
N1 Zn1 N3 89.88(14) . . ?
N1 Zn1 Br2 108.08(10) . . ?
N3 Zn1 Br2 116.15(10) . . ?
N1 Zn1 Br1 113.45(10) . . ?
N3 Zn1 Br1 107.57(10) . . ?
Br2 Zn1 Br1 118.31(3) . . ?
C5 N1 C1 118.7(4) . . ?
C5 N1 Zn1 117.6(3) . . ?
C1 N1 Zn1 123.4(3) . . ?
N1 C1 C2 122.8(4) . . ?
N1 C1 H1 118.6 . . ?
C2 C1 H1 118.6 . . ?
C1 C2 C3 118.2(4) . . ?
C1 C2 H2 120.9 . . ?
C3 C2 H2 120.9 . . ?
C8 N2 C5 120.2(3) . . ?
C8 N2 C6 118.5(3) . . ?
C5 N2 C6 117.5(3) . . ?
C4 C3 C2 119.6(4) . . ?
C4 C3 H3 120.2 . . ?
C2 C3 H3 120.2 . . ?
C12 N3 C8 119.5(4) . . ?
C12 N3 Zn1 123.3(3) . . ?
C8 N3 Zn1 116.9(3) . . ?
C3 C4 C5 118.9(4) . . ?
C3 C4 H4 120.5 . . ?
C5 C4 H4 120.5 . . ?
N1 C5 C4 121.8(4) . . ?
N1 C5 N2 116.8(4) . . ?
C4 C5 N2 121.4(4) . . ?
N2 C6 C7 109.3(4) . . ?
N2 C6 H6A 109.8 . . ?
C7 C6 H6A 109.8 . . ?
N2 C6 H6B 109.8 . . ?
C7 C6 H6B 109.8 . . ?
H6A C6 H6B 108.3 . . ?
C7 C7 C6 124.0(6) 3_676 . ?
C7 C7 H7 118.0 3_676 . ?
C6 C7 H7 118.0 . . ?
N3 C8 C9 121.0(4) . . ?
N3 C8 N2 117.1(4) . . ?
C9 C8 N2 121.9(4) . . ?
C10 C9 C8 118.3(4) . . ?
C10 C9 H9 120.9 . . ?
C8 C9 H9 120.9 . . ?
C11 C10 C9 120.4(5) . . ?
C11 C10 H10 119.8 . . ?
C9 C10 H10 119.8 . . ?
C12 C11 C10 118.5(4) . . ?
C12 C11 H11 120.8 . . ?
C10 C11 H11 120.8 . . ?
N3 C12 C11 122.4(4) . . ?
N3 C12 H12 118.8 . . ?
C11 C12 H12 118.8 . . ?

loop_
_geom_bond_atom_site_label_1
_geom_bond_atom_site_label_2
_geom_bond_distance
_geom_bond_site_symmetry_2
_geom_bond_publ_flag
Zn1 N1 2.043(4) . ?
Zn1 N3 2.044(4) . ?
Zn1 Br2 2.3378(7) . ?
Zn1 Br1 2.3553(7) . ?
N1 C5 1.338(5) . ?
N1 C1 1.340(6) . ?
C1 C2 1.373(7) . ?
C1 H1 0.9500 . ?
C2 C3 1.383(7) . ?
C2 H2 0.9500 . ?
N2 C8 1.402(5) . ?
N2 C5 1.422(5) . ?
N2 C6 1.482(5) . ?
C3 C4 1.377(7) . ?
C3 H3 0.9500 . ?
N3 C12 1.345(5) . ?
N3 C8 1.353(6) . ?
C4 C5 1.382(6) . ?
C4 H4 0.9500 . ?
C6 C7 1.508(6) . ?
C6 H6A 0.9900 . ?
C6 H6B 0.9900 . ?
C7 C7 1.311(9) 3_676 ?
C7 H7 0.9500 . ?
C8 C9 1.395(6) . ?
C9 C10 1.383(7) . ?
C9 H9 0.9500 . ?
C10 C11 1.381(7) . ?
C10 H10 0.9500 . ?
C11 C12 1.368(7) . ?
C11 H11 0.9500 . ?
C12 H12 0.9500 . ?
